data_4117304
loop_
_publ_author_name
'Christophe Volkringer'
'Natacha Henry'
'St\'ephane Grandjean'
'Thierry Loiseau'

_publ_section_title
;
 Uranyl and/or Rare-Earth Mellitates in Extended Organic-Inorganic
 Networks: A Unique Case of Heterometallic Cation-Cation Interaction with
 UVI=O-LnIII Bonding (Ln = Ce, Nd)
;
_journal_name_full 'Journal of the American Chemical Society'
_journal_page_first 1275
_journal_page_last 1283
_journal_paper_doi 10.1021/ja209915n
_journal_volume 134
_journal_year 2012
_chemical_formula_sum 'C12 H0 O31 U3'
_chemical_formula_weight 1354.2
_chemical_name_systematic
;
 ?
;
_space_group_IT_number 164
_symmetry_cell_setting trigonal
_symmetry_Int_Tables_number 164
_symmetry_space_group_name_Hall '-P 3 2"'
_symmetry_space_group_name_H-M 'P -3 m 1'
_atom_sites_solution_hydrogens none
_atom_sites_solution_primary direct
_atom_sites_solution_secondary difmap
_audit_creation_method SHELXL-97
_cell_angle_alpha 90
_cell_angle_beta 90
_cell_angle_gamma 120
_cell_formula_units_Z 1
_cell_length_a 11.5310(3)
_cell_length_b 11.5310(3)
_cell_length_c 6.8198(2)
_cell_measurement_reflns_used 9952
_cell_measurement_temperature 293
_cell_measurement_theta_max 36.194
_cell_measurement_theta_min 3.533
_cell_volume 785.30(4)
_diffrn_ambient_temperature 293
_diffrn_measured_fraction_theta_full 0.99
_diffrn_measured_fraction_theta_max 0.99
_diffrn_radiation_source 'X-ray tube'
_diffrn_radiation_type 'Mo K\a'
_diffrn_radiation_wavelength 0.71069
_diffrn_reflns_av_R_equivalents 0.034
_diffrn_reflns_av_sigmaI/netI 0.0108
_diffrn_reflns_limit_h_max 19
_diffrn_reflns_limit_h_min -19
_diffrn_reflns_limit_k_max 19
_diffrn_reflns_limit_k_min -18
_diffrn_reflns_limit_l_max 11
_diffrn_reflns_limit_l_min -11
_diffrn_reflns_number 39530
_diffrn_reflns_theta_full 36.32
_diffrn_reflns_theta_max 36.32
_diffrn_reflns_theta_min 2.04
_exptl_absorpt_coefficient_mu 15.541
_exptl_absorpt_correction_T_max 0.2099
_exptl_absorpt_correction_T_min 0.0582
_exptl_absorpt_correction_type empirical
_exptl_crystal_colour yellow
_exptl_crystal_density_diffrn 2.8625
_exptl_crystal_description hexagonal
_exptl_crystal_F_000 596
_exptl_crystal_size_max 0.12
_exptl_crystal_size_mid 0.08
_exptl_crystal_size_min 0.04
_refine_diff_density_max 4.80
_refine_diff_density_min -2.68
_refine_diff_density_rms 4.672
_refine_ls_extinction_method none
_refine_ls_goodness_of_fit_gt 5.57
_refine_ls_goodness_of_fit_ref 5.46
_refine_ls_hydrogen_treatment constr
_refine_ls_matrix_type full
_refine_ls_number_constraints 0
_refine_ls_number_parameters 25
_refine_ls_number_reflns 1428
_refine_ls_number_restraints 1
_refine_ls_restrained_S_all 9.778
_refine_ls_R_factor_all 0.0478
_refine_ls_R_factor_gt 0.0450
_refine_ls_shift/su_max 0.0319
_refine_ls_shift/su_mean 0.0061
_refine_ls_structure_factor_coef F
_refine_ls_weighting_details w=1/(\s^2^(F)+0.0001F^2^)
_refine_ls_weighting_scheme sigma
_refine_ls_wR_factor_gt 0.0788
_refine_ls_wR_factor_ref 0.0792
_reflns_number_gt 1365
_reflns_number_total 1428
_reflns_threshold_expression I>3\s(I)
_cod_data_source_file ja209915n_si_002.cif
_cod_data_source_block ndumelcf
_cod_depositor_comments 'Adding Fobs data.'
_cod_original_sg_symbol_Hall '-P 3;-2"'
_cod_database_code 4117304
_cod_database_fobs_code 4117304

loop_
_symmetry_equiv_pos_site_id
_symmetry_equiv_pos_as_xyz
1 x,y,z
2 -y,x-y,z
3 -x+y,-x,z
4 y,x,-z
5 x-y,-y,-z
6 -x,-x+y,-z
7 -x,-y,-z
8 y,-x+y,-z
9 x-y,x,-z
10 -y,-x,z
11 -x+y,y,z
12 x,x-y,z

loop_
_atom_site_label
_atom_site_type_symbol
_atom_site_fract_x
_atom_site_fract_y
_atom_site_fract_z
_atom_site_adp_type
_atom_site_U_iso_or_equiv
_atom_site_symmetry_multiplicity
_atom_site_occupancy
_atom_site_calc_flag
U1 U 0.5 0 0.5 Uani 0.01818(17) 3 1 d
C1 C 0.2514(5) 0 0.5 Uiso 0.0122(12) 6 1 d
C2 C 0.1200(5) 0 0.5 Uiso 0.0081(10) 6 1 d
O11 O 0.3366(8) 0.0609(7) 0.3699(10) Uiso 0.0288(13) 12 1 d
O1u O 0.4310(7) -0.1381(13) 0.337(2) Uiso 0.078(5) 6 1 d
O1w O -0.4402(10) 0.120(2) 0.202(3) Uiso 0.072(5) 6 1 d
O3wa O 0 0 0 Uiso 0.012(4) 1 0.5 d
O2w O -0.6097(10) 0.1951(5) -0.015(3) Uiso 0.037(2) 6 1 d
O3wb O -0.108(3) -0.108(3) 0 Uiso -0.009(5) 6 0.0833 d

loop_
_atom_site_aniso_label
_atom_site_aniso_type_symbol
_atom_site_aniso_U_11
_atom_site_aniso_U_22
_atom_site_aniso_U_33
_atom_site_aniso_U_12
_atom_site_aniso_U_13
_atom_site_aniso_U_23
U1 U 0.01017(18) 0.0199(2) 0.0277(3) 0.00995(12) -0.0012(5) -0.0023(10)

loop_
_atom_type_symbol
_atom_type_scat_dispersion_real
_atom_type_scat_dispersion_imag
_atom_type_scat_source
U -9.6767 9.6646 'International Tables Vol C tables 4.2.6.8 and 6.1.1.1'
C 0.0033 0.0016 'International Tables Vol C tables 4.2.6.8 and 6.1.1.1'
O 0.0106 0.0060 'International Tables Vol C tables 4.2.6.8 and 6.1.1.1'
H 0.0000 0.0000 'International Tables Vol C tables 4.2.6.8 and 6.1.1.1'

loop_
_geom_angle_atom_site_label_1
_geom_angle_atom_site_label_2
_geom_angle_atom_site_label_3
_geom_angle_site_symmetry_1
_geom_angle_site_symmetry_3
_geom_angle
C1 U1 C1 . 7_656 180.0(5)
C1 U1 O11 . . 25.70(16)
C1 U1 O11 . 5_556 25.7(2)
C1 U1 O11 . 7_656 154.30(16)
C1 U1 O11 . 11_655 154.3(2)
C1 U1 O1u . . 90.0(3)
C1 U1 O1u . 5_556 90.0(6)
C1 U1 O1w . 1_655 90.0(4)
C1 U1 O1w . 5_656 90.0(7)
C1 U1 O11 7_656 . 154.30(16)
C1 U1 O11 7_656 5_556 154.3(2)
C1 U1 O11 7_656 7_656 25.70(16)
C1 U1 O11 7_656 11_655 25.7(2)
C1 U1 O1u 7_656 . 90.0(3)
C1 U1 O1u 7_656 5_556 90.0(6)
C1 U1 O1w 7_656 1_655 90.0(4)
C1 U1 O1w 7_656 5_656 90.0(7)
O11 U1 O11 . 5_556 51.4(3)
O11 U1 O11 . 7_656 180.0(5)
O11 U1 O11 . 11_655 128.6(3)
O11 U1 O1u . . 88.1(5)
O11 U1 O1u . 5_556 91.9(6)
O11 U1 O1w . 1_655 64.4(4)
O11 U1 O1w . 5_656 115.6(7)
O11 U1 O11 5_556 7_656 128.6(3)
O11 U1 O11 5_556 11_655 180.0(5)
O11 U1 O1u 5_556 . 91.9(3)
O11 U1 O1u 5_556 5_556 88.1(6)
O11 U1 O1w 5_556 1_655 115.6(4)
O11 U1 O1w 5_556 5_656 64.4(7)
O11 U1 O11 7_656 11_655 51.4(3)
O11 U1 O1u 7_656 . 91.9(5)
O11 U1 O1u 7_656 5_556 88.1(6)
O11 U1 O1w 7_656 1_655 115.6(4)
O11 U1 O1w 7_656 5_656 64.4(7)
O11 U1 O1u 11_655 . 88.1(3)
O11 U1 O1u 11_655 5_556 91.9(6)
O11 U1 O1w 11_655 1_655 64.4(4)
O11 U1 O1w 11_655 5_656 115.6(7)
O1u U1 O1u . 5_556 180.0(5)
O1u U1 O1w . 1_655 81.6(7)
O1u U1 O1w . 5_656 98.4(7)
O1u U1 O1w 5_556 1_655 98.4(7)
O1u U1 O1w 5_556 5_656 81.6(7)
O1w U1 O1w 1_655 5_656 180.0(5)
U1 C1 C1 . 8_556 120.00(15)
U1 C1 C1 . 9_556 120.00(15)
U1 C1 C2 . . 180.0(5)
U1 C1 C2 . 8_556 151.50(15)
U1 C1 C2 . 9_556 151.50(12)
U1 C1 O11 . . 59.6(5)
U1 C1 O11 . 5_556 59.6(6)
U1 C1 O11 . 8_556 101.9(3)
U1 C1 O11 . 12_555 101.9(2)
C1 C1 C1 8_556 9_556 120.0(3)
C1 C1 C2 8_556 . 60.00(15)
C1 C1 C2 8_556 8_556 31.50(18)
C1 C1 C2 8_556 9_556 88.5(2)
C1 C1 O11 8_556 . 132.5(3)
C1 C1 O11 8_556 5_556 80.2(4)
C1 C1 O11 8_556 8_556 24.58(19)
C1 C1 O11 8_556 12_555 134.8(3)
C1 C1 C2 9_556 . 60.00(15)
C1 C1 C2 9_556 8_556 88.5(2)
C1 C1 C2 9_556 9_556 31.50(15)
C1 C1 O11 9_556 . 80.2(5)
C1 C1 O11 9_556 5_556 132.5(4)
C1 C1 O11 9_556 8_556 134.8(3)
C1 C1 O11 9_556 12_555 24.6(2)
C2 C1 C2 . 8_556 28.50(15)
C2 C1 C2 . 9_556 28.50(12)
C2 C1 O11 . . 120.4(5)
C2 C1 O11 . 5_556 120.4(6)
C2 C1 O11 . 8_556 78.1(3)
C2 C1 O11 . 12_555 78.1(2)
C2 C1 C2 8_556 9_556 57.0(2)
C2 C1 O11 8_556 . 132.6(4)
C2 C1 O11 8_556 5_556 102.2(5)
C2 C1 O11 8_556 8_556 51.3(3)
C2 C1 O11 8_556 12_555 105.3(3)
C2 C1 O11 9_556 . 102.2(5)
C2 C1 O11 9_556 5_556 132.6(6)
C2 C1 O11 9_556 8_556 105.3(3)
C2 C1 O11 9_556 12_555 51.3(2)
O11 C1 O11 . 5_556 119.2(9)
O11 C1 O11 . 8_556 140.5(5)
O11 C1 O11 . 12_555 55.7(5)
O11 C1 O11 5_556 8_556 55.7(4)
O11 C1 O11 5_556 12_555 140.5(4)
O11 C1 O11 8_556 12_555 156.3(4)
C1 C2 C1 . 8_556 88.50(15)
C1 C2 C1 . 9_556 88.5(2)
C1 C2 C2 . 2_555 150.00(10)
C1 C2 C2 . 3_555 150.00(18)
C1 C2 C2 . 7_556 180.0(5)
C1 C2 C2 . 8_556 120.0(3)
C1 C2 C2 . 9_556 120.0(3)
C1 C2 O11 . . 26.6(2)
C1 C2 O11 . 5_556 26.6(2)
C1 C2 C1 8_556 9_556 177.0(3)
C1 C2 C2 8_556 2_555 121.5(2)
C1 C2 C2 8_556 3_555 61.50(19)
C1 C2 C2 8_556 7_556 91.50(15)
C1 C2 C2 8_556 8_556 31.5(2)
C1 C2 C2 8_556 9_556 151.5(4)
C1 C2 O11 8_556 . 103.3(3)
C1 C2 O11 8_556 5_556 73.9(2)
C1 C2 C2 9_556 2_555 61.50(19)
C1 C2 C2 9_556 3_555 121.5(3)
C1 C2 C2 9_556 7_556 91.5(2)
C1 C2 C2 9_556 8_556 151.5(4)
C1 C2 C2 9_556 9_556 31.5(3)
C1 C2 O11 9_556 . 73.9(3)
C1 C2 O11 9_556 5_556 103.3(3)
C2 C2 C2 2_555 3_555 60.0(2)
C2 C2 C2 2_555 7_556 30.00(10)
C2 C2 C2 2_555 8_556 90.0(4)
C2 C2 C2 2_555 9_556 30.0(3)
C2 C2 O11 2_555 . 130.3(2)
C2 C2 O11 2_555 5_556 154.28(19)
C2 C2 C2 3_555 7_556 30.00(18)
C2 C2 C2 3_555 8_556 30.0(3)
C2 C2 C2 3_555 9_556 90.0(4)
C2 C2 O11 3_555 . 154.28(19)
C2 C2 O11 3_555 5_556 130.3(2)
C2 C2 C2 7_556 8_556 60.0(3)
C2 C2 C2 7_556 9_556 60.0(3)
C2 C2 O11 7_556 . 153.4(2)
C2 C2 O11 7_556 5_556 153.4(2)
C2 C2 C2 8_556 9_556 120.0(5)
C2 C2 O11 8_556 . 131.8(3)
C2 C2 O11 8_556 5_556 103.1(3)
C2 C2 O11 9_556 . 103.1(3)
C2 C2 O11 9_556 5_556 131.8(3)
O11 C2 O11 . 5_556 53.3(3)
U1 O11 C1 . . 94.7(5)
U1 O11 C1 . 9_556 133.2(3)
U1 O11 C2 . . 127.7(3)
U1 O11 O11 . 5_556 64.3(4)
U1 O11 O11 . 12_555 131.5(3)
U1 O11 O1u . . 36.1(3)
U1 O11 O1w . 1_655 55.4(5)
U1 O11 O2w . 1_655 118.5(4)
C1 O11 C1 . 9_556 75.2(5)
C1 O11 C2 . . 33.0(4)
C1 O11 O11 . 5_556 30.4(5)
C1 O11 O11 . 12_555 99.8(6)
C1 O11 O1u . . 96.1(6)
C1 O11 O1w . 1_655 149.9(9)
C1 O11 O2w . 1_655 145.9(7)
C1 O11 C2 9_556 . 54.7(2)
C1 O11 O11 9_556 5_556 96.7(4)
C1 O11 O11 9_556 12_555 24.6(2)
C1 O11 O1u 9_556 . 166.8(4)
C1 O11 O1w 9_556 1_655 126.7(6)
C1 O11 O2w 9_556 1_655 86.5(4)
C2 O11 O11 . 5_556 63.4(4)
C2 O11 O11 . 12_555 76.9(4)
C2 O11 O1u . . 121.7(3)
C2 O11 O1w . 1_655 175.2(5)
C2 O11 O2w . 1_655 113.4(4)
O11 O11 O11 5_556 12_555 119.3(5)
O11 O11 O1u 5_556 . 71.7(5)
O11 O11 O1w 5_556 1_655 119.6(7)
O11 O11 O2w 5_556 1_655 172.0(4)
O11 O11 O1u 12_555 . 161.2(4)
O11 O11 O1w 12_555 1_655 103.7(6)
O11 O11 O2w 12_555 1_655 65.2(3)
O1u O11 O1w . 1_655 58.1(6)
O1u O11 O2w . 1_655 105.9(5)
O1w O11 O2w 1_655 1_655 63.1(6)
U1 O1u O11 . . 55.8(4)
U1 O1u O11 . 11_655 55.8(3)
U1 O1u O1w . 1_655 58.5(6)
O11 O1u O11 . 11_655 96.4(5)
O11 O1u O1w . 1_655 53.2(5)
O11 O1u O1w 11_655 1_655 53.2(4)
U1 O1w O11 1_455 1_455 60.2(4)
U1 O1w O11 1_455 11_555 60.2(5)
U1 O1w O1u 1_455 1_455 39.9(5)
U1 O1w O2w 1_455 . 124.8(6)
U1 O1w O2w 1_455 2_565 124.8(9)
O11 O1w O11 1_455 11_555 120.3(8)
O11 O1w O1u 1_455 1_455 68.7(5)
O11 O1w O2w 1_455 . 64.7(6)
O11 O1w O2w 1_455 2_565 175.0(10)
O11 O1w O1u 11_555 1_455 68.7(6)
O11 O1w O2w 11_555 . 175.0(8)
O11 O1w O2w 11_555 2_565 64.7(5)
O1u O1w O2w 1_455 . 114.6(4)
O1u O1w O2w 1_455 2_565 114.6(9)
O2w O1w O2w . 2_565 110.3(8)
O3wb O3wa O3wb . 2_555 120(3)
O3wb O3wa O3wb . 3_555 120(3)
O3wb O3wa O3wb . 7_555 180.0(5)
O3wb O3wa O3wb . 8_555 60(3)
O3wb O3wa O3wb . 9_555 60(3)
O3wb O3wa O3wb 2_555 3_555 120(3)
O3wb O3wa O3wb 2_555 7_555 60(3)
O3wb O3wa O3wb 2_555 8_555 180.0(5)
O3wb O3wa O3wb 2_555 9_555 60(3)
O3wb O3wa O3wb 3_555 7_555 60(3)
O3wb O3wa O3wb 3_555 8_555 60(3)
O3wb O3wa O3wb 3_555 9_555 180.0(5)
O3wb O3wa O3wb 7_555 8_555 120(3)
O3wb O3wa O3wb 7_555 9_555 120(3)
O3wb O3wa O3wb 8_555 9_555 120(3)
O11 O2w O11 1_455 12_455 49.6(5)
O11 O2w O1w 1_455 . 52.2(5)
O11 O2w O1w 1_455 3_455 85.3(7)
O11 O2w O3wb 1_455 2_455 72.6(5)
O11 O2w O3wb 1_455 7_455 83.2(5)
O11 O2w O1w 12_455 . 85.3(8)
O11 O2w O1w 12_455 3_455 52.2(6)
O11 O2w O3wb 12_455 2_455 83.2(6)
O11 O2w O3wb 12_455 7_455 72.6(5)
O1w O2w O1w . 3_455 78.8(8)
O1w O2w O3wb . 2_455 114.3(10)
O1w O2w O3wb . 7_455 133.3(8)
O1w O2w O3wb 3_455 2_455 133.3(11)
O1w O2w O3wb 3_455 7_455 114.3(9)
O3wb O2w O3wb 2_455 7_455 24.9(12)
O3wa O3wb O2w . 3_445 137(2)
O3wa O3wb O2w . 6_445 137(2)
O3wa O3wb O3wb . 2_555 30.0(16)
O3wa O3wb O3wb . 3_555 30.0(16)
O3wa O3wb O3wb . 7_555 0.0(5)
O3wa O3wb O3wb . 8_555 60.0(19)
O3wa O3wb O3wb . 9_555 60.0(19)
O2w O3wb O2w 3_445 6_445 85.0(7)
O2w O3wb O3wb 3_445 2_555 108(2)
O2w O3wb O3wb 3_445 3_555 167(2)
O2w O3wb O3wb 3_445 7_555 137.5(18)
O2w O3wb O3wb 3_445 8_555 162(2)
O2w O3wb O3wb 3_445 9_555 78(2)
O2w O3wb O3wb 6_445 2_555 167(2)
O2w O3wb O3wb 6_445 3_555 108(2)
O2w O3wb O3wb 6_445 7_555 137.5(18)
O2w O3wb O3wb 6_445 8_555 78(2)
O2w O3wb O3wb 6_445 9_555 162(2)
O3wb O3wb O3wb 2_555 3_555 60(2)
O3wb O3wb O3wb 2_555 7_555 30.0(16)
O3wb O3wb O3wb 2_555 8_555 90(2)
O3wb O3wb O3wb 2_555 9_555 30(2)
O3wb O3wb O3wb 3_555 7_555 30.0(16)
O3wb O3wb O3wb 3_555 8_555 30(2)
O3wb O3wb O3wb 3_555 9_555 90(2)
O3wb O3wb O3wb 7_555 8_555 60.0(19)
O3wb O3wb O3wb 7_555 9_555 60.0(19)
O3wb O3wb O3wb 8_555 9_555 120(3)

loop_
_geom_bond_atom_site_label_1
_geom_bond_atom_site_label_2
_geom_bond_site_symmetry_2
_geom_bond_distance
U1 C1 . 2.867(6)
U1 C1 7_656 2.867(6)
U1 O11 . 2.481(10)
U1 O11 5_556 2.481(12)
U1 O11 7_656 2.481(10)
U1 O11 11_655 2.481(12)
U1 O1u . 1.770(14)
U1 O1u 5_556 1.770(14)
U1 O1w 1_655 2.36(2)
U1 O1w 5_656 2.36(2)
C1 C1 8_556 2.899(4)
C1 C1 9_556 2.899(8)
C1 C2 . 1.515(9)
C1 C2 8_556 2.511(5)
C1 C2 9_556 2.511(9)
C1 O11 . 1.247(8)
C1 O11 5_556 1.247(10)
C1 O11 8_556 2.955(9)
C1 O11 12_555 2.955(12)
C2 C2 2_555 2.397(7)
C2 C2 3_555 2.397(7)
C2 C2 7_556 2.767(9)
C2 C2 8_556 1.384(4)
C2 C2 9_556 1.384(7)
C2 O11 . 2.401(10)
C2 O11 5_556 2.401(14)
O11 O11 5_556 2.152(10)
O11 O11 12_555 2.476(16)
O11 O1u . 3.000(19)
O11 O1w 1_655 2.578(17)
O11 O2w 1_655 2.95(2)
O1u O1w 1_655 2.73(2)
O1w O2w . 2.91(3)
O1w O2w 2_565 2.91(2)
O3wa O3wb . 1.25(2)
O3wa O3wb 2_555 1.25(4)
O3wa O3wb 3_555 1.25(4)
O3wa O3wb 7_555 1.25(2)
O3wa O3wb 8_555 1.25(4)
O3wa O3wb 9_555 1.25(4)
O2w O3wb 2_455 2.89(3)
O2w O3wb 7_455 2.89(3)
O3wb O3wb 2_555 2.16(4)
O3wb O3wb 3_555 2.16(4)
O3wb O3wb 7_555 2.49(3)
O3wb O3wb 8_555 1.25(6)
O3wb O3wb 9_555 1.25(6)

loop_
_jana_cell_twin_matrix_id
_jana_cell_twin_volume_fraction
_jana_cell_twin_matrix_1_1
_jana_cell_twin_matrix_1_2
_jana_cell_twin_matrix_1_3
_jana_cell_twin_matrix_2_1
_jana_cell_twin_matrix_2_2
_jana_cell_twin_matrix_2_3
_jana_cell_twin_matrix_3_1
_jana_cell_twin_matrix_3_2
_jana_cell_twin_matrix_3_3
1 0.5 1 0 0 0 1 0 0 0 1
2 0.5 -1 0 0 0 -1 0 0 0 1
